data_2212018
loop_
_publ_author_name
'Zhang, Min'
'Su, Ping'
'Xu, Xing-Man'

_publ_section_title
;
 1,4-Bis(bromomethyl)benzene
;
_journal_coeditor_code BH2075
_journal_issue 2
_journal_name_full 'Acta Crystallographica Section E'
_journal_page_first o951
_journal_page_last o952
_journal_paper_doi 10.1107/S1600536807002954
_journal_volume 63
_journal_year 2007
_chemical_formula_iupac 'C8 H8 Br2'
_chemical_formula_moiety 'C8 H8 Br2'
_chemical_formula_sum 'C8 H8 Br2'
_chemical_formula_weight 263.96
_chemical_name_systematic
;
1,4-Bis(bromomethyl)benzene
;
_space_group_IT_number 14
_symmetry_cell_setting monoclinic
_symmetry_space_group_name_Hall '-P 2ybc'
_symmetry_space_group_name_H-M 'P 1 21/c 1'
_atom_sites_solution_hydrogens geom
_atom_sites_solution_primary direct
_atom_sites_solution_secondary difmap
_audit_creation_method SHELXL97
_cell_angle_alpha 90.00
_cell_angle_beta 98.8850(10)
_cell_angle_gamma 90.00
_cell_formula_units_Z 2
_cell_length_a 8.7424(7)
_cell_length_b 4.6275(4)
_cell_length_c 10.8189(9)
_cell_measurement_reflns_used 1976
_cell_measurement_temperature 297(2)
_cell_measurement_theta_max 28.02
_cell_measurement_theta_min 2.36
_cell_volume 432.43(6)
_computing_cell_refinement SMART
_computing_data_collection 'SMART (Bruker, 2001)'
_computing_data_reduction 'SAINT-Plus (Bruker, 2001)'
_computing_molecular_graphics 'PLATON (Spek, 2003)'
_computing_publication_material PLATON
_computing_structure_refinement 'SHELXL97 (Sheldrick, 1997)'
_computing_structure_solution 'SHELXS97 (Sheldrick, 1997)'
_diffrn_ambient_temperature 298(2)
_diffrn_measured_fraction_theta_full 0.989
_diffrn_measured_fraction_theta_max 0.989
_diffrn_measurement_device_type 'Bruker SMART APEX CCD area-detector'
_diffrn_measurement_method '0.3\% wide \w exposures'
_diffrn_radiation_monochromator graphite
_diffrn_radiation_source 'fine focus sealed Siemens Mo tube'
_diffrn_radiation_type 'Mo k\a'
_diffrn_radiation_wavelength 0.71073
_diffrn_reflns_av_R_equivalents 0.0428
_diffrn_reflns_av_sigmaI/netI 0.0378
_diffrn_reflns_limit_h_max 10
_diffrn_reflns_limit_h_min -10
_diffrn_reflns_limit_k_max 5
_diffrn_reflns_limit_k_min -5
_diffrn_reflns_limit_l_max 13
_diffrn_reflns_limit_l_min -13
_diffrn_reflns_number 3213
_diffrn_reflns_theta_full 25.99
_diffrn_reflns_theta_max 25.99
_diffrn_reflns_theta_min 3.81
_diffrn_standards_decay_% 0
_diffrn_standards_interval_count 0
_diffrn_standards_interval_time 0
_diffrn_standards_number 0
_exptl_absorpt_coefficient_mu 9.295
_exptl_absorpt_correction_T_max 0.1569
_exptl_absorpt_correction_T_min 0.082
_exptl_absorpt_correction_type multi-scan
_exptl_absorpt_process_details '(SADABS; Sheldrick, 1996)'
_exptl_crystal_colour colourless
_exptl_crystal_density_diffrn 2.027
_exptl_crystal_density_method 'not measured'
_exptl_crystal_description plate
_exptl_crystal_F_000 252
_exptl_crystal_size_max 0.30
_exptl_crystal_size_mid 0.30
_exptl_crystal_size_min 0.20
_refine_diff_density_max 0.771
_refine_diff_density_min -0.850
_refine_ls_extinction_method none
_refine_ls_goodness_of_fit_ref 1.055
_refine_ls_hydrogen_treatment constr
_refine_ls_matrix_type full
_refine_ls_number_parameters 46
_refine_ls_number_reflns 848
_refine_ls_number_restraints 0
_refine_ls_restrained_S_all 1.055
_refine_ls_R_factor_all 0.0524
_refine_ls_R_factor_gt 0.0475
_refine_ls_shift/su_max 0.000
_refine_ls_shift/su_mean 0.000
_refine_ls_structure_factor_coef Fsqd
_refine_ls_weighting_details 'calc w = 1/[\s^2^(Fo^2^)+(0.1099P)^2^] where P=(Fo^2^+2Fc^2^)/3'
_refine_ls_weighting_scheme calc
_refine_ls_wR_factor_gt 0.1458
_refine_ls_wR_factor_ref 0.1486
_reflns_number_gt 712
_reflns_number_total 848
_reflns_threshold_expression I>2\s(I)
_cod_data_source_file bh2075.cif
_cod_data_source_block I
_cod_original_sg_symbol_H-M 'P 21/c'
_cod_database_code 2212018
_cod_database_fobs_code 2212018

loop_
_symmetry_equiv_pos_as_xyz
'x, y, z'
'-x, y+1/2, -z+1/2'
'-x, -y, -z'
'x, -y-1/2, z-1/2'

loop_
_atom_site_type_symbol
_atom_site_label
_atom_site_fract_x
_atom_site_fract_y
_atom_site_fract_z
_atom_site_U_iso_or_equiv
_atom_site_adp_type
_atom_site_calc_flag
_atom_site_refinement_flags
_atom_site_occupancy
Br Br1 0.12045(5) 0.07974(12) 0.16966(4) 0.0578(4) Uani d . 1
C C1 0.3699(5) 0.1456(10) 0.0280(4) 0.0435(10) Uani d . 1
C C2 0.5155(6) 0.1886(11) 0.1000(5) 0.0493(11) Uani d . 1
H H2 0.5257 0.3154 0.1675 0.059 Uiso calc R 1
C C3 0.6432(6) 0.0451(11) 0.0720(5) 0.0511(12) Uani d . 1
H H3 0.7393 0.0760 0.1205 0.061 Uiso calc R 1
C C4 0.2306(7) 0.3049(12) 0.0570(6) 0.0585(13) Uani d . 1
H H4A 0.1613 0.3442 -0.0202 0.070 Uiso calc R 1
H H4B 0.2627 0.4885 0.0959 0.070 Uiso calc R 1

loop_
_atom_site_aniso_label
_atom_site_aniso_U_11
_atom_site_aniso_U_22
_atom_site_aniso_U_33
_atom_site_aniso_U_12
_atom_site_aniso_U_13
_atom_site_aniso_U_23
Br1 0.0532(5) 0.0686(5) 0.0573(5) -0.0004(2) 0.0272(3) -0.00340(19)
C1 0.044(3) 0.041(2) 0.049(2) 0.0051(19) 0.022(2) 0.0073(18)
C2 0.054(3) 0.049(2) 0.049(2) -0.001(2) 0.019(2) -0.005(2)
C3 0.048(3) 0.056(3) 0.051(3) -0.002(2) 0.013(2) 0.002(2)
C4 0.053(3) 0.050(3) 0.079(3) 0.008(2) 0.031(3) 0.010(3)

loop_
_atom_type_symbol
_atom_type_description
_atom_type_scat_dispersion_real
_atom_type_scat_dispersion_imag
_atom_type_scat_source
C C 0.0033 0.0016 'International Tables Vol C Tables 4.2.6.8 and 6.1.1.4'
H H 0.0000 0.0000 'International Tables Vol C Tables 4.2.6.8 and 6.1.1.4'
Br Br -0.2901 2.4595 'International Tables Vol C Tables 4.2.6.8 and 6.1.1.4'

loop_
_geom_angle_atom_site_label_1
_geom_angle_atom_site_label_2
_geom_angle_atom_site_label_3
_geom_angle_site_symmetry_1
_geom_angle_site_symmetry_3
_geom_angle
_geom_angle_publ_flag
C3 C1 C2 3_655 . 118.9(4) no
C3 C1 C4 3_655 . 120.3(5) no
C2 C1 C4 . . 120.8(4) no
C3 C2 C1 . . 120.6(5) no
C3 C2 H2 . . 119.7 no
C1 C2 H2 . . 119.7 no
C2 C3 C1 . 3_655 120.5(5) no
C2 C3 H3 . . 119.7 no
C1 C3 H3 3_655 . 119.7 no
C1 C4 Br1 . . 111.2(3) no
C1 C4 H4A . . 109.4 no
Br1 C4 H4A . . 109.4 no
C1 C4 H4B . . 109.4 no
Br1 C4 H4B . . 109.4 no
H4A C4 H4B . . 108.0 no

loop_
_geom_bond_atom_site_label_1
_geom_bond_atom_site_label_2
_geom_bond_site_symmetry_2
_geom_bond_distance
_geom_bond_publ_flag
Br1 C4 . 1.965(6) no
C1 C3 3_655 1.387(7) no
C1 C2 . 1.400(7) no
C1 C4 . 1.498(7) no
C2 C3 . 1.372(7) no
C2 H2 . 0.9300 no
C3 C1 3_655 1.387(7) no
C3 H3 . 0.9300 no
C4 H4A . 0.9700 no
C4 H4B . 0.9700 no

loop_
_geom_torsion_atom_site_label_1
_geom_torsion_atom_site_label_2
_geom_torsion_atom_site_label_3
_geom_torsion_atom_site_label_4
_geom_torsion_site_symmetry_1
_geom_torsion_site_symmetry_4
_geom_torsion
_geom_torsion_publ_flag
C3 C1 C2 C3 3_655 . 0.2(8) no
C4 C1 C2 C3 . . -179.1(5) no
C1 C2 C3 C1 . 3_655 -0.2(8) no
C3 C1 C4 Br1 3_655 . 88.2(5) no
C2 C1 C4 Br1 . . -92.5(5) no
